data_4321054
loop_
_publ_author_name
'Vaughan Clifford Williams '
'Matthias M\"uller'
'Michael A. Leech'
'Robert G. Denning'
'Malcolm L. H. Green'

_publ_contact_author
;
Michael Leech
Chemical Crystallography Laboratory
9 Parks Road
OXFORD OX1 3PD
;
_publ_contact_author_email ' bob.denning@chem.ox.ac.uk'
_publ_contact_author_fax ' 01865 272 690 '
_publ_contact_author_phone ' 01865 272 660 '
_publ_section_title
;
 Uranium(VI) Sulfilimine Complexes: A New Class of Nitrogen Analogues of
 the Uranyl Ion
;
_journal_name_full 'Inorganic Chemistry'
_journal_page_first 2538
_journal_page_last 2541
_journal_paper_doi 10.1021/ic991294w
_journal_volume 39
_journal_year 2000
_chemical_compound_source
;
?
;
_chemical_formula_moiety ' C36 H30 U1 S1 P1 Cl4 N1 O1 '
_chemical_formula_sum 'C36 H30 Cl4 N O P S U'
_chemical_formula_weight 935.52
_chemical_name_systematic
;
 ?
;
_space_group_IT_number 14
_symmetry_cell_setting monoclinic
_symmetry_space_group_name_Hall '-P 2yn'
_symmetry_space_group_name_H-M 'P 1 21/n 1'
_atom_sites_solution_hydrogens geom
_atom_sites_solution_primary direct
_audit_creation_date 96-09-27
_audit_creation_method CRYSTALS
_cell_angle_alpha 90.000
_cell_angle_beta 99.466
_cell_angle_gamma 90.000
_cell_formula_units_Z 4
_cell_length_a 14.414
_cell_length_b 15.912
_cell_length_c 15.948
_cell_volume 3607.956
_computing_cell_refinement 'CAD-4 software (Enraf-Nonius, 1989)'
_computing_data_collection 'CAD-4 software (Enraf-Nonius, 1989)'
_computing_data_reduction
;
RC93 (Watkin, D.J., Prout, C.K., Lilley, P.M.deQ. 1994)
;
_computing_molecular_graphics
;
 CAMERON (Watkin, Prout & Pearce,  1996)
;
_computing_publication_material
;
CRYSTALS Issue 10 (Watkin, Prout, Carruthers & Betteridge, 1996)
;
_computing_structure_refinement
;
CRYSTALS Issue 10 (Watkin, Prout, Carruthers & Betteridge, 1996)
;
_computing_structure_solution 'SIR92 (Giacovazzo et al, 1992)'
_diffrn_measurement_device '  Enraf-nonius CAD4 '
_diffrn_measurement_method 2\q/\w
_diffrn_radiation_monochromator graphite
_diffrn_radiation_type 'Mo K\a'
_diffrn_radiation_wavelength 0.71070
_diffrn_reflns_av_R_equivalents 0.00
_diffrn_reflns_limit_h_max 103
_diffrn_reflns_limit_h_min -18
_diffrn_reflns_limit_k_max 18
_diffrn_reflns_limit_k_min 0
_diffrn_reflns_limit_l_max 44
_diffrn_reflns_limit_l_min 0
_exptl_absorpt_coefficient_mu 4.69
_exptl_absorpt_correction_type none
_exptl_crystal_colour ' none '
_exptl_crystal_density_diffrn 1.72
_exptl_crystal_description ' box '
_exptl_crystal_F_000 1768.29
_refine_diff_density_max 0.45
_refine_diff_density_min -0.60
_refine_ls_extinction_coef 13.3(55)
_refine_ls_extinction_method 'Larson 1970 Crystallographic Computing eq 22'
_refine_ls_goodness_of_fit_obs 0.9197
_refine_ls_hydrogen_treatment constr
_refine_ls_matrix_type full
_refine_ls_number_parameters 526
_refine_ls_number_reflns 6299
_refine_ls_R_factor_obs 0.0229
_refine_ls_shift/esd_max 0.000863
_refine_ls_structure_factor_coef F
_refine_ls_weighting_details ' Chebychev polynomial (Carruthers & Watkin, 1979)'
_refine_ls_weighting_scheme calc
_refine_ls_wR_factor_obs 0.0329
_reflns_limit_h_max 103
_reflns_limit_h_min -18
_reflns_limit_k_max 18
_reflns_limit_k_min 0
_reflns_limit_l_max 44
_reflns_limit_l_min 0
_reflns_number_observed 6299
_reflns_number_total 7023
_reflns_observed_criterion >3.00\s(I)
_cod_data_source_file ic991294w_2.cif
_cod_data_source_block CRYSTALS_cif
_cod_depositor_comments
;
The following automatic conversions were performed:

'_atom_sites_solution_primary' value 'Direct_Methods' was changed to
'direct'.

'_atom_sites_solution_hydrogens' value 'Geometric' was changed to
'geom'.

Automatic conversion script
Id: cif_fix_values 6452 2018-10-05 10:23:21Z andrius 
;
_cod_original_cell_volume 3607.96
_cod_original_sg_symbol_H-M 'P 1 21/n 1 '
_cod_original_formula_sum ' C36 H30 U1 S1 P1 Cl4 N1 O1 '
_cod_database_code 4321054

loop_
_symmetry_equiv_pos_as_xyz
x,y,z
-x,-y,-z
-x+1/2,y+1/2,-z+1/2
x+1/2,-y+1/2,z+1/2

loop_
_atom_site_aniso_label
_atom_site_aniso_U_11
_atom_site_aniso_U_22
_atom_site_aniso_U_33
_atom_site_aniso_U_23
_atom_site_aniso_U_13
_atom_site_aniso_U_12
U1 0.01638(8) 0.02069(9) 0.02054(8) 0.00092(3) 0.00340(5) 0.00137(3)
S1 0.0253(4) 0.0288(4) 0.0180(3) -0.0004(3) 0.0041(3) -0.0041(3)
P1 0.0206(3) 0.0188(4) 0.0182(3) -0.0000(2) 0.0040(3) -0.0006(2)
CL1 0.0438(4) 0.0353(5) 0.0285(4) -0.0092(3) 0.0133(3) 0.0005(3)
CL2 0.0413(4) 0.0248(4) 0.0244(4) 0.0005(3) 0.0022(3) -0.0073(3)
CL3 0.0752(7) 0.0258(5) 0.0525(5) 0.0069(4) 0.0447(5) 0.0139(4)
CL4 0.0354(4) 0.0250(4) 0.0462(5) 0.0044(3) 0.0201(4) 0.0002(3)
N1 0.024(1) 0.026(1) 0.030(2) -0.006(1) -0.005(1) 0.000(1)
O1 0.021(1) 0.054(2) 0.035(1) 0.017(1) -0.002(1) -0.002(1)
C10 0.028(1) 0.027(2) 0.018(1) -0.006(1) 0.003(1) -0.003(1)
C11 0.034(2) 0.039(2) 0.035(2) -0.013(1) 0.012(1) -0.000(1)
C12 0.038(2) 0.032(2) 0.052(2) -0.017(2) 0.008(2) 0.000(1)
C13 0.035(2) 0.028(2) 0.045(2) -0.010(1) 0.005(1) -0.005(1)
C14 0.038(2) 0.034(2) 0.039(2) -0.002(1) 0.012(2) -0.008(1)
C15 0.035(2) 0.026(2) 0.030(2) -0.006(1) 0.012(1) -0.001(1)
C20 0.024(1) 0.025(2) 0.027(1) 0.002(1) 0.001(1) -0.003(1)
C21 0.037(2) 0.036(2) 0.027(2) 0.007(1) -0.006(1) -0.008(1)
C22 0.033(2) 0.038(2) 0.054(2) 0.018(2) -0.010(2) -0.003(1)
C23 0.032(2) 0.039(2) 0.063(3) 0.007(2) 0.001(2) 0.008(2)
C24 0.036(2) 0.039(2) 0.050(2) -0.009(2) 0.006(2) 0.005(2)
C25 0.028(2) 0.040(2) 0.027(2) -0.001(1) -0.000(1) 0.002(1)
C30 0.025(1) 0.018(2) 0.022(1) -0.000(1) 0.007(1) 0.003(1)
C31 0.029(2) 0.025(2) 0.025(1) 0.005(1) 0.006(1) 0.007(1)
C32 0.043(2) 0.034(2) 0.031(2) 0.013(1) 0.015(1) 0.008(1)
C33 0.038(2) 0.029(2) 0.043(2) 0.007(1) 0.018(2) -0.000(1)
C34 0.033(2) 0.028(2) 0.040(2) -0.001(1) 0.009(1) -0.009(1)
C35 0.030(2) 0.028(2) 0.026(2) 0.002(1) 0.005(1) -0.002(1)
C40 0.022(1) 0.022(2) 0.020(1) 0.000(1) 0.001(1) 0.001(1)
C41 0.043(2) 0.021(2) 0.029(2) -0.000(1) 0.008(1) 0.000(1)
C42 0.045(2) 0.027(2) 0.031(2) -0.008(1) 0.008(1) 0.001(1)
C43 0.037(2) 0.041(2) 0.021(1) -0.004(1) 0.003(1) 0.005(1)
C44 0.046(2) 0.037(2) 0.017(1) 0.003(1) 0.003(1) 0.003(1)
C45 0.038(2) 0.026(2) 0.024(1) 0.001(1) 0.004(1) -0.001(1)
C50 0.019(1) 0.027(2) 0.025(1) 0.005(1) 0.003(1) -0.000(1)
C51 0.035(2) 0.037(2) 0.027(2) 0.002(1) 0.008(1) 0.003(1)
C52 0.028(2) 0.058(3) 0.049(2) 0.009(2) 0.019(2) 0.006(2)
C53 0.022(2) 0.049(2) 0.050(2) 0.007(2) -0.002(1) -0.003(1)
C54 0.032(2) 0.039(2) 0.042(2) -0.003(2) -0.005(1) -0.003(1)
C55 0.025(2) 0.035(2) 0.033(2) -0.008(1) 0.000(1) 0.001(1)
C60 0.029(1) 0.018(2) 0.023(1) -0.000(1) 0.003(1) -0.001(1)
C61 0.030(2) 0.025(2) 0.042(2) 0.005(1) 0.010(1) -0.004(1)
C62 0.043(2) 0.028(2) 0.041(2) 0.004(1) 0.005(2) -0.008(1)
C63 0.051(2) 0.023(2) 0.040(2) 0.001(1) -0.013(2) 0.007(1)
C64 0.029(2) 0.031(2) 0.079(3) -0.010(2) -0.013(2) 0.007(1)
C65 0.023(2) 0.026(2) 0.061(2) -0.010(2) -0.007(1) 0.001(1)

loop_
_atom_site_label
_atom_site_fract_x
_atom_site_fract_y
_atom_site_fract_z
_atom_site_U_iso_or_equiv
_atom_site_occupancy
_atom_site_thermal_displace_type
U1 0.010387(7) 0.239197(7) 0.230725(6) 0.0190 1.0000 Uani
S1 -0.17872(5) 0.22834(5) 0.06651(4) 0.0233 1.0000 Uani
P1 -0.54404(5) 0.17683(5) 0.32623(4) 0.0190 1.0000 Uani
CL1 -0.06756(6) 0.32399(6) 0.34196(5) 0.0327 1.0000 Uani
CL2 0.06572(6) 0.37609(5) 0.16265(5) 0.0289 1.0000 Uani
CL3 0.08109(8) 0.15265(6) 0.11672(6) 0.0359 1.0000 Uani
CL4 -0.04180(6) 0.09654(5) 0.29159(5) 0.0314 1.0000 Uani
N1 -0.1062(2) 0.2444(2) 0.1529(2) 0.0260 1.0000 Uani
O1 0.1179(2) 0.2356(2) 0.3045(2) 0.0322 1.0000 Uani
C10 -0.2137(2) 0.1219(2) 0.0748(2) 0.0231 1.0000 Uani
C11 -0.1649(2) 0.0635(2) 0.0340(2) 0.0334 1.0000 Uani
C12 -0.1824(3) -0.0210(2) 0.0445(3) 0.0370 1.0000 Uani
C13 -0.2459(2) -0.0468(2) 0.0952(2) 0.0346 1.0000 Uani
C14 -0.2940(3) 0.0127(2) 0.1357(2) 0.0355 1.0000 Uani
C15 -0.2780(2) 0.0975(2) 0.1254(2) 0.0283 1.0000 Uani
C20 -0.2806(2) 0.2882(2) 0.0800(2) 0.0254 1.0000 Uani
C21 -0.3511(2) 0.2952(2) 0.0107(2) 0.0320 1.0000 Uani
C22 -0.4260(3) 0.3481(3) 0.0166(3) 0.0380 1.0000 Uani
C23 -0.4283(3) 0.3941(3) 0.0895(3) 0.0425 1.0000 Uani
C24 -0.3571(3) 0.3865(3) 0.1587(3) 0.0406 1.0000 Uani
C25 -0.2811(2) 0.3326(2) 0.1550(2) 0.0314 1.0000 Uani
C30 -0.6160(2) 0.1129(2) 0.3817(2) 0.0211 1.0000 Uani
C31 -0.5830(2) 0.0876(2) 0.4657(2) 0.0252 1.0000 Uani
C32 -0.6430(3) 0.0428(2) 0.5095(2) 0.0319 1.0000 Uani
C33 -0.7338(2) 0.0241(2) 0.4706(2) 0.0331 1.0000 Uani
C34 -0.7655(2) 0.0487(2) 0.3882(2) 0.0321 1.0000 Uani
C35 -0.7074(2) 0.0924(2) 0.3432(2) 0.0277 1.0000 Uani
C40 -0.5566(2) 0.1408(2) 0.2184(2) 0.0215 1.0000 Uani
C41 -0.5640(2) 0.0552(2) 0.2023(2) 0.0292 1.0000 Uani
C42 -0.5660(3) 0.0261(2) 0.1193(2) 0.0322 1.0000 Uani
C43 -0.5596(2) 0.0830(2) 0.0546(2) 0.0314 1.0000 Uani
C44 -0.5521(3) 0.1678(2) 0.0713(2) 0.0306 1.0000 Uani
C45 -0.5501(2) 0.1978(2) 0.1536(2) 0.0287 1.0000 Uani
C50 -0.4224(2) 0.1725(2) 0.3733(2) 0.0234 1.0000 Uani
C51 -0.3579(2) 0.1360(2) 0.3280(2) 0.0318 1.0000 Uani
C52 -0.2623(3) 0.1392(3) 0.3609(3) 0.0386 1.0000 Uani
C53 -0.2326(2) 0.1777(3) 0.4382(3) 0.0377 1.0000 Uani
C54 -0.2961(3) 0.2123(3) 0.4843(2) 0.0376 1.0000 Uani
C55 -0.3915(2) 0.2096(2) 0.4514(2) 0.0303 1.0000 Uani
C60 -0.5811(2) 0.2846(2) 0.3261(2) 0.0231 1.0000 Uani
C61 -0.5171(2) 0.3505(2) 0.3330(2) 0.0304 1.0000 Uani
C62 -0.5485(3) 0.4325(2) 0.3278(2) 0.0360 1.0000 Uani
C63 -0.6436(3) 0.4492(2) 0.3146(2) 0.0345 1.0000 Uani
C64 -0.7078(3) 0.3841(3) 0.3077(3) 0.0397 1.0000 Uani
C65 -0.6768(2) 0.3014(2) 0.3143(3) 0.0326 1.0000 Uani
H111 -0.1182 0.0821 -0.0021 0.0361 1.0000 Uiso
H121 -0.1487 -0.0639 0.0150 0.0397 1.0000 Uiso
H131 -0.2574 -0.1080 0.1028 0.0356 1.0000 Uiso
H141 -0.3401 -0.0060 0.1723 0.0370 1.0000 Uiso
H151 -0.3124 0.1405 0.1542 0.0300 1.0000 Uiso
H211 -0.3483 0.2629 -0.0426 0.0330 1.0000 Uiso
H221 -0.4789 0.3529 -0.0323 0.0406 1.0000 Uiso
H231 -0.4819 0.4333 0.0924 0.0431 1.0000 Uiso
H241 -0.3599 0.4196 0.2116 0.0415 1.0000 Uiso
H251 -0.2291 0.3263 0.2045 0.0311 1.0000 Uiso
H311 -0.5176 0.1015 0.4936 0.0262 1.0000 Uiso
H321 -0.6204 0.0242 0.5693 0.0354 1.0000 Uiso
H331 -0.7766 -0.0077 0.5026 0.0361 1.0000 Uiso
H341 -0.8312 0.0349 0.3609 0.0335 1.0000 Uiso
H351 -0.7306 0.1094 0.2830 0.0279 1.0000 Uiso
H411 -0.5679 0.0147 0.2495 0.0295 1.0000 Uiso
H421 -0.5720 -0.0354 0.1067 0.0334 1.0000 Uiso
H431 -0.5605 0.0621 -0.0047 0.0316 1.0000 Uiso
H441 -0.5479 0.2081 0.0240 0.0306 1.0000 Uiso
H451 -0.5442 0.2593 0.1658 0.0287 1.0000 Uiso
H511 -0.3801 0.1078 0.2723 0.0325 1.0000 Uiso
H521 -0.2154 0.1136 0.3287 0.0427 1.0000 Uiso
H531 -0.1638 0.1806 0.4611 0.0377 1.0000 Uiso
H541 -0.2737 0.2391 0.5408 0.0377 1.0000 Uiso
H551 -0.4381 0.2345 0.4844 0.0307 1.0000 Uiso
H611 -0.4481 0.3385 0.3417 0.0316 1.0000 Uiso
H621 -0.5022 0.4799 0.3336 0.0367 1.0000 Uiso
H631 -0.6662 0.5087 0.3099 0.0358 1.0000 Uiso
H641 -0.7767 0.3966 0.2980 0.0414 1.0000 Uiso
H651 -0.7231 0.2542 0.3105 0.0334 1.0000 Uiso

loop_
_atom_type_symbol
_atom_type_scat_dispersion_real
_atom_type_scat_dispersion_imag
_atom_type_scat_Cromer_Mann_a1
_atom_type_scat_Cromer_Mann_b1
_atom_type_scat_Cromer_Mann_a2
_atom_type_scat_Cromer_Mann_b2
_atom_type_scat_Cromer_Mann_a3
_atom_type_scat_Cromer_Mann_b3
_atom_type_scat_Cromer_Mann_a4
_atom_type_scat_Cromer_Mann_b4
_atom_type_scat_Cromer_Mann_c
_atom_type_scat_source
'C   ' 0.0020 0.0020 2.3100 20.8439 1.0200 10.2075 1.5886 0.5687 0.8650 51.6512 0.2156 International_Tables_Vol_IV_Table_2.2B
'H   ' 0.0000 0.0000 0.4930 10.5109 0.3229 26.1257 0.1402 3.1424 0.0408 57.7997 0.0030 International_Tables_Vol_IV_Table_2.2B
'Cl  ' 0.1320 0.1590 11.4604 0.0104 7.1964 1.1662 6.2556 18.5194 1.6455 47.7784 -9.5574 International_Tables_Vol_IV_Table_2.2B
'N   ' 0.0040 0.0030 12.2126 0.0057 3.1322 9.8933 2.0125 28.9975 1.1663 0.5826 -11.5290 International_Tables_Vol_IV_Table_2.2B
'O   ' 0.0080 0.0060 3.0485 13.2771 2.2868 5.7011 1.5463 0.3239 0.8670 32.9089 0.2508 International_Tables_Vol_IV_Table_2.2B
'P   ' 0.0900 0.0950 6.4345 1.9067 4.1791 27.1570 1.7800 0.5260 1.4908 68.1645 1.1149 International_Tables_Vol_IV_Table_2.2B
'S   ' 0.1100 0.1240 6.9053 1.4679 5.2034 22.2151 1.4379 0.2536 1.5863 56.1720 0.8669 International_Tables_Vol_IV_Table_2.2B
'U   ' -10.6730 9.6540 36.0228 0.5293 23.4128 3.3253 14.9491 16.0927 4.1880 100.6130 13.3966 International_Tables_Vol_IV_Table_2.2B

loop_
_geom_angle_atom_site_label_1
_geom_angle_site_symmetry_1
_geom_angle_atom_site_label_2
_geom_angle_site_symmetry_2
_geom_angle_atom_site_label_3
_geom_angle_site_symmetry_3
_geom_angle
_geom_angle_publ_flag
CL1 . U1 . CL2 . 92.64(3) no
CL1 . U1 . CL3 . 177.60(3) no
CL2 . U1 . CL3 . 88.27(3) no
CL1 . U1 . CL4 . 90.80(3) no
CL2 . U1 . CL4 . 176.53(2) no
CL3 . U1 . CL4 . 88.28(3) no
CL1 . U1 . N1 . 89.32(9) no
CL2 . U1 . N1 . 89.43(9) no
CL3 . U1 . N1 . 88.5(1) no
CL4 . U1 . N1 . 90.16(9) no
CL1 . U1 . O1 . 89.6(1) no
CL2 . U1 . O1 . 90.55(8) no
CL3 . U1 . O1 . 92.6(1) no
CL4 . U1 . O1 . 89.93(8) no
N1 . U1 . O1 . 178.9(1) no
N1 . S1 . C10 . 103.9(1) no
N1 . S1 . C20 . 104.1(2) no
C10 . S1 . C20 . 104.4(1) no
C30 . P1 . C40 . 108.5(1) no
C30 . P1 . C50 . 112.2(1) no
C40 . P1 . C50 . 109.1(1) no
C30 . P1 . C60 . 110.3(1) no
C40 . P1 . C60 . 108.7(1) no
C50 . P1 . C60 . 108.0(1) no
U1 . N1 . S1 . 157.5(2) no
S1 . C10 . C11 . 115.4(2) no
S1 . C10 . C15 . 122.5(2) no
C11 . C10 . C15 . 121.7(3) no
C10 . C11 . C12 . 118.4(3) no
C10 . C11 . H111 . 120.8(4) no
C12 . C11 . H111 . 120.8(3) no
C11 . C12 . C13 . 120.9(3) no
C11 . C12 . H121 . 119.6(4) no
C13 . C12 . H121 . 119.6(4) no
C12 . C13 . C14 . 119.9(3) no
C12 . C13 . H131 . 120.1(3) no
C14 . C13 . H131 . 120.1(3) no
C13 . C14 . C15 . 120.2(3) no
C13 . C14 . H141 . 119.9(4) no
C15 . C14 . H141 . 119.9(4) no
C10 . C15 . C14 . 119.0(3) no
C10 . C15 . H151 . 120.5(3) no
C14 . C15 . H151 . 120.5(3) no
S1 . C20 . C21 . 117.2(3) no
S1 . C20 . C25 . 119.5(2) no
C21 . C20 . C25 . 122.8(3) no
C20 . C21 . C22 . 118.3(3) no
C20 . C21 . H211 . 120.8(4) no
C22 . C21 . H211 . 120.8(3) no
C21 . C22 . C23 . 120.5(3) no
C21 . C22 . H221 . 119.7(4) no
C23 . C22 . H221 . 119.7(4) no
C22 . C23 . C24 . 120.5(4) no
C22 . C23 . H231 . 119.7(4) no
C24 . C23 . H231 . 119.7(4) no
C23 . C24 . C25 . 120.2(4) no
C23 . C24 . H241 . 119.9(4) no
C25 . C24 . H241 . 119.9(4) no
C20 . C25 . C24 . 117.5(3) no
C20 . C25 . H251 . 121.2(3) no
C24 . C25 . H251 . 121.2(3) no
P1 . C30 . C31 . 120.2(2) no
P1 . C30 . C35 . 119.7(2) no
C31 . C30 . C35 . 120.0(3) no
C30 . C31 . C32 . 119.0(3) no
C30 . C31 . H311 . 120.5(3) no
C32 . C31 . H311 . 120.5(3) no
C31 . C32 . C33 . 120.2(3) no
C31 . C32 . H321 . 119.9(4) no
C33 . C32 . H321 . 119.9(3) no
C32 . C33 . C34 . 120.5(3) no
C32 . C33 . H331 . 119.7(3) no
C34 . C33 . H331 . 119.7(3) no
C33 . C34 . C35 . 120.5(3) no
C33 . C34 . H341 . 119.7(3) no
C35 . C34 . H341 . 119.8(3) no
C30 . C35 . C34 . 119.8(3) no
C30 . C35 . H351 . 120.1(3) no
C34 . C35 . H351 . 120.1(3) no
P1 . C40 . C41 . 118.9(2) no
P1 . C40 . C45 . 119.7(2) no
C41 . C40 . C45 . 121.1(3) no
C40 . C41 . C42 . 119.3(3) no
C40 . C41 . H411 . 120.4(3) no
C42 . C41 . H411 . 120.4(3) no
C41 . C42 . C43 . 119.7(3) no
C41 . C42 . H421 . 120.2(3) no
C43 . C42 . H421 . 120.2(3) no
C42 . C43 . C44 . 120.6(3) no
C42 . C43 . H431 . 119.7(4) no
C44 . C43 . H431 . 119.7(3) no
C43 . C44 . C45 . 120.5(3) no
C43 . C44 . H441 . 119.8(3) no
C45 . C44 . H441 . 119.8(4) no
C40 . C45 . C44 . 118.9(3) no
C40 . C45 . H451 . 120.5(3) no
C44 . C45 . H451 . 120.5(3) no
P1 . C50 . C51 . 119.3(2) no
P1 . C50 . C55 . 120.5(2) no
C51 . C50 . C55 . 120.0(3) no
C50 . C51 . C52 . 119.6(3) no
C50 . C51 . H511 . 120.2(3) no
C52 . C51 . H511 . 120.2(3) no
C51 . C52 . C53 . 119.7(3) no
C51 . C52 . H521 . 120.2(4) no
C53 . C52 . H521 . 120.2(4) no
C52 . C53 . C54 . 121.2(3) no
C52 . C53 . H531 . 119.4(4) no
C54 . C53 . H531 . 119.4(4) no
C53 . C54 . C55 . 119.2(3) no
C53 . C54 . H541 . 120.4(3) no
C55 . C54 . H541 . 120.4(4) no
C50 . C55 . C54 . 120.4(3) no
C50 . C55 . H551 . 119.8(3) no
C54 . C55 . H551 . 119.8(3) no
P1 . C60 . C61 . 121.8(2) no
P1 . C60 . C65 . 118.3(3) no
C61 . C60 . C65 . 119.8(3) no
C60 . C61 . C62 . 120.2(3) no
C60 . C61 . H611 . 119.9(3) no
C62 . C61 . H611 . 119.9(3) no
C61 . C62 . C63 . 120.0(3) no
C61 . C62 . H621 . 120.0(4) no
C63 . C62 . H621 . 120.0(4) no
C62 . C63 . C64 . 120.3(3) no
C62 . C63 . H631 . 119.8(4) no
C64 . C63 . H631 . 119.8(4) no
C63 . C64 . C65 . 120.1(3) no
C63 . C64 . H641 . 120.0(4) no
C65 . C64 . H641 . 120.0(4) no
C60 . C65 . C64 . 119.6(3) no
C60 . C65 . H651 . 120.2(3) no
C64 . C65 . H651 . 120.2(3) no

loop_
_geom_bond_atom_site_label_1
_geom_bond_site_symmetry_1
_geom_bond_atom_site_label_2
_geom_bond_site_symmetry_2
_geom_bond_distance
_geom_bond_publ_flag
U1 . CL1 . 2.6240(7) yes
U1 . CL2 . 2.6161(8) yes
U1 . CL3 . 2.6174(8) yes
U1 . CL4 . 2.6270(8) yes
U1 . N1 . 1.920(3) yes
U1 . O1 . 1.786(3) yes
S1 . N1 . 1.607(3) yes
S1 . C10 . 1.778(3) yes
S1 . C20 . 1.793(3) yes
P1 . C30 . 1.788(3) yes
P1 . C40 . 1.794(3) yes
P1 . C50 . 1.791(3) yes
P1 . C60 . 1.795(3) yes
C10 . C11 . 1.392(4) yes
C10 . C15 . 1.380(4) yes
C11 . C12 . 1.383(6) yes
C11 . H111 . 1.000(4) no
C12 . C13 . 1.379(6) yes
C12 . H121 . 1.000(4) no
C13 . C14 . 1.392(5) yes
C13 . H131 . 1.000(4) no
C14 . C15 . 1.383(5) yes
C14 . H141 . 1.000(3) no
C15 . H151 . 1.000(3) no
C20 . C21 . 1.377(4) yes
C20 . C25 . 1.391(5) yes
C21 . C22 . 1.384(6) yes
C21 . H211 . 1.000(4) no
C22 . C23 . 1.379(6) yes
C22 . H221 . 1.000(4) no
C23 . C24 . 1.384(6) yes
C23 . H231 . 1.000(4) no
C24 . C25 . 1.399(5) yes
C24 . H241 . 1.000(4) no
C25 . H251 . 1.000(3) no
C30 . C31 . 1.404(4) yes
C30 . C35 . 1.398(4) yes
C31 . C32 . 1.393(5) yes
C31 . H311 . 1.000(3) no
C32 . C33 . 1.386(5) yes
C32 . H321 . 1.000(3) no
C33 . C34 . 1.374(5) yes
C33 . H331 . 1.000(3) no
C34 . C35 . 1.378(5) yes
C34 . H341 . 1.000(3) no
C35 . H351 . 1.000(3) no
C40 . C41 . 1.387(5) yes
C40 . C45 . 1.389(4) yes
C41 . C42 . 1.397(4) yes
C41 . H411 . 1.000(3) no
C42 . C43 . 1.386(5) yes
C42 . H421 . 1.000(3) no
C43 . C44 . 1.376(5) yes
C43 . H431 . 1.000(3) no
C44 . C45 . 1.392(4) yes
C44 . H441 . 1.000(3) no
C45 . H451 . 1.000(3) no
C50 . C51 . 1.393(4) yes
C50 . C55 . 1.385(4) yes
C51 . C52 . 1.393(5) yes
C51 . H511 . 1.000(3) no
C52 . C53 . 1.379(6) yes
C52 . H521 . 1.000(4) no
C53 . C54 . 1.380(6) yes
C53 . H531 . 1.000(3) no
C54 . C55 . 1.390(5) yes
C54 . H541 . 1.000(4) no
C55 . H551 . 1.000(3) no
C60 . C61 . 1.391(4) yes
C60 . C65 . 1.386(4) yes
C61 . C62 . 1.378(5) yes
C61 . H611 . 1.000(3) no
C62 . C63 . 1.378(5) yes
C62 . H621 . 1.000(4) no
C63 . C64 . 1.382(6) yes
C63 . H631 . 1.000(4) no
C64 . C65 . 1.389(5) yes
C64 . H641 . 1.000(4) no
C65 . H651 . 1.000(4) no
